data_1552703
loop_
_publ_author_name
'Xu, Cheng-Dong'
'Zhang, Hao-Jian'
'Ma, Zhong-Jun'

_publ_section_title
;
 Pyrimidine Nucleosides from <i>Streptomyces</i> sp. SSA28.
;
_journal_issue 9
_journal_name_full 'Journal of natural products'
_journal_page_first 2509
_journal_page_last 2516
_journal_paper_doi 10.1021/acs.jnatprod.9b00260
_journal_volume 82
_journal_year 2019
_chemical_absolute_configuration ad
_chemical_formula_moiety 'C15 H23 N3 O5'
_chemical_formula_sum 'C15 H23 N3 O5'
_chemical_formula_weight 325.36
_space_group_crystal_system orthorhombic
_space_group_IT_number 19
_space_group_name_Hall 'P 2ac 2ab'
_space_group_name_H-M_alt 'P 21 21 21'
_atom_sites_solution_hydrogens mixed
_atom_sites_solution_primary dual
_audit_creation_date 2019-01-29
_audit_creation_method
;
Olex2 1.2
(compiled 2018.05.29 svn.r3508 for OlexSys, GUI svn.r5506)
;
_cell_angle_alpha 90
_cell_angle_beta 90
_cell_angle_gamma 90
_cell_formula_units_Z 4
_cell_length_a 9.06338(13)
_cell_length_b 10.86547(13)
_cell_length_c 17.5252(2)
_cell_measurement_reflns_used 9024
_cell_measurement_temperature 293.68(10)
_cell_measurement_theta_max 73.2670
_cell_measurement_theta_min 2.4740
_cell_volume 1725.84(4)
_computing_cell_refinement 'CrysAlisPro 1.171.38.43f (Rigaku OD, 2015)'
_computing_data_collection 'CrysAlisPro 1.171.38.43f (Rigaku OD, 2015)'
_computing_data_reduction 'CrysAlisPro 1.171.38.43f (Rigaku OD, 2015)'
_computing_molecular_graphics 'Olex2 (Dolomanov et al., 2009)'
_computing_publication_material 'Olex2 (Dolomanov et al., 2009)'
_computing_structure_refinement 'ShelXL (Sheldrick, 2015)'
_computing_structure_solution 'ShelXT (Sheldrick, 2015)'
_diffrn_ambient_environment air
_diffrn_ambient_temperature 293.68(10)
_diffrn_detector 'CCD plate'
_diffrn_detector_area_resol_mean 5.2684
_diffrn_detector_type AtlasS2
_diffrn_measured_fraction_theta_full 1.000
_diffrn_measured_fraction_theta_max 0.993
_diffrn_measurement_details
;
List of Runs (angles in degrees, time in seconds):

  # Type    Start    End  Width  t~exp~   \w     \q     \k     \f   Frames
--------------------------------------------------------------------------
  1  \w   -121.00   0.00   1.00    1.00    --  -40.98 -19.00 150.00  121
  2  \w     23.00  97.00   1.00    1.00    --   40.98-125.00  30.00   74
  3  \w    -33.00  66.00   1.00    1.00    --   40.98 -38.00-180.00   99
  4  \w     79.00 178.00   1.00    2.29    --  106.95  30.00 -90.00   99
  5  \w     34.00 121.00   1.00    2.29    --  106.95-125.00 150.00   87
  6  \w     81.00 178.00   1.00    2.29    --  106.95  45.00 -60.00   97
  7  \w     35.00 136.00   1.00    2.29    --  106.95 -61.00 -30.00  101
  8  \w     25.00 109.00   1.00    2.29    --  106.95 -95.00 -30.00   84
  9  \w   -117.00  -8.00   1.00    1.00    --  -40.98 -77.00 -30.00  109
 10  \w   -115.00 -16.00   1.00    1.00    --  -40.98 -38.00  60.00   99
 11  \w     54.00 178.00   1.00    4.00    --  106.95  15.00  90.00  124
 12  \w     35.00 136.00   1.00    4.00    --  106.95 -61.00 150.00  101
 13  \w     81.00 178.00   1.00    4.00    --  106.95  45.00   0.00   97
 14  \w     79.00 129.00   1.00    4.00    --  106.95  30.00-180.00   50
;
_diffrn_measurement_device 'four-circle diffractometer'
_diffrn_measurement_device_type 'SuperNova, Dual, Cu at zero, AtlasS2'
_diffrn_measurement_method '\w scans'
_diffrn_orient_matrix_type 'CrysAlisPro convention (1999,Acta A55,543-557)'
_diffrn_orient_matrix_UB_11 -0.0097197000
_diffrn_orient_matrix_UB_12 -0.0697813000
_diffrn_orient_matrix_UB_13 0.0764070000
_diffrn_orient_matrix_UB_21 -0.0021098000
_diffrn_orient_matrix_UB_22 -0.1233403000
_diffrn_orient_matrix_UB_23 -0.0433863000
_diffrn_orient_matrix_UB_31 0.1695529000
_diffrn_orient_matrix_UB_32 -0.0054593000
_diffrn_orient_matrix_UB_33 0.0039472000
_diffrn_radiation_monochromator mirror
_diffrn_radiation_probe x-ray
_diffrn_radiation_type CuK\a
_diffrn_radiation_wavelength 1.54184
_diffrn_reflns_av_R_equivalents 0.0291
_diffrn_reflns_av_unetI/netI 0.0221
_diffrn_reflns_Laue_measured_fraction_full 1.000
_diffrn_reflns_Laue_measured_fraction_max 0.993
_diffrn_reflns_limit_h_max 11
_diffrn_reflns_limit_h_min -8
_diffrn_reflns_limit_k_max 13
_diffrn_reflns_limit_k_min -13
_diffrn_reflns_limit_l_max 21
_diffrn_reflns_limit_l_min -21
_diffrn_reflns_number 13705
_diffrn_reflns_point_group_measured_fraction_full 1.000
_diffrn_reflns_point_group_measured_fraction_max 0.985
_diffrn_reflns_theta_full 67.684
_diffrn_reflns_theta_max 73.536
_diffrn_reflns_theta_min 4.789
_diffrn_source 'micro-focus sealed X-ray tube'
_diffrn_source_type 'SuperNova (Cu) X-ray Source'
_exptl_absorpt_coefficient_mu 0.789
_exptl_absorpt_correction_T_max 1.00000
_exptl_absorpt_correction_T_min 0.83693
_exptl_absorpt_correction_type multi-scan
_exptl_absorpt_process_details
;
CrysAlisPro 1.171.38.43f (Rigaku Oxford Diffraction, 2015)
Empirical absorption correction using spherical harmonics,
 implemented in SCALE3 ABSPACK scaling algorithm.
;
_exptl_crystal_colour colourless
_exptl_crystal_colour_primary colourless
_exptl_crystal_density_diffrn 1.252
_exptl_crystal_description block
_exptl_crystal_F_000 696
_exptl_crystal_size_max 0.12
_exptl_crystal_size_mid 0.1
_exptl_crystal_size_min 0.08
_refine_diff_density_max 0.593
_refine_diff_density_min -0.217
_refine_diff_density_rms 0.056
_refine_ls_abs_structure_details
;
 Flack x determined using 1366 quotients [(I+)-(I-)]/[(I+)+(I-)]
 (Parsons, Flack and Wagner, Acta Cryst. B69 (2013) 249-259).
;
_refine_ls_abs_structure_Flack 0.02(7)
_refine_ls_extinction_method none
_refine_ls_goodness_of_fit_ref 1.180
_refine_ls_hydrogen_treatment mixed
_refine_ls_matrix_type full
_refine_ls_number_parameters 216
_refine_ls_number_reflns 3437
_refine_ls_number_restraints 1
_refine_ls_restrained_S_all 1.181
_refine_ls_R_factor_all 0.0427
_refine_ls_R_factor_gt 0.0413
_refine_ls_shift/su_max 0.000
_refine_ls_shift/su_mean 0.000
_refine_ls_structure_factor_coef Fsqd
_refine_ls_weighting_details 'w=1/[\s^2^(Fo^2^)+(0.0380P)^2^+1.1220P] where P=(Fo^2^+2Fc^2^)/3'
_refine_ls_weighting_scheme calc
_refine_ls_wR_factor_gt 0.1049
_refine_ls_wR_factor_ref 0.1057
_reflns_Friedel_coverage 0.725
_reflns_Friedel_fraction_full 0.999
_reflns_Friedel_fraction_max 0.973
_reflns_number_gt 3352
_reflns_number_total 3437
_reflns_threshold_expression 'I > 2\s(I)'
_cod_data_source_file np9b00260_si_002.cif
_cod_data_source_block 16d
_cod_database_code 1552703
_shelx_shelxl_version_number 2017/1
_shelx_space_group_comment
;
The symmetry employed for this shelxl refinement is uniquely defined
by the following loop, which should always be used as a source of
symmetry information in preference to the above space-group names.
They are only intended as comments.
;
_shelx_estimated_absorpt_t_max 0.940
_shelx_estimated_absorpt_t_min 0.911
_reflns_odcompleteness_completeness 100.00
_reflns_odcompleteness_iscentric 1
_reflns_odcompleteness_theta 66.97
_olex2_refinement_description
;
1. Fixed Uiso
 At 1.2 times of:
  All C(H) groups, All C(H,H) groups, All N(H) groups
 At 1.5 times of:
  All C(H,H,H) groups, All O(H) groups
2. Restrained distances
 O5-H5
 0.82 with sigma of 0.02
3.a Ternary CH refined with riding coordinates:
 C5(H5A), C2(H2), C1(H1A)
3.b Secondary CH2 refined with riding coordinates:
 C4(H4A,H4B), C3(H3A,H3B), C11(H11A,H11B)
3.c Aromatic/amide H refined with riding coordinates:
 N3(H3), C7(H7), C6(H6)
3.d Idealised Me refined as rotating group:
 C00L(H00A,H00B,H00C), C13(H13A,H13B,H13C), C14(H14A,H14B,H14C)
3.e Idealised tetrahedral OH refined as rotating group:
 O1(H1)
;
_olex2_submission_special_instructions 'No special instructions were received'
_oxdiff_exptl_absorpt_empirical_details
;
Empirical correction (ABSPACK) includes:
- Absorption correction using spherical harmonics
- Frame scaling
;
_oxdiff_exptl_absorpt_empirical_full_max 1.420
_oxdiff_exptl_absorpt_empirical_full_min 0.667

loop_
_space_group_symop_operation_xyz
'x, y, z'
'-x+1/2, -y, z+1/2'
'-x, y+1/2, -z+1/2'
'x+1/2, -y+1/2, -z'

loop_
_atom_site_label
_atom_site_type_symbol
_atom_site_fract_x
_atom_site_fract_y
_atom_site_fract_z
_atom_site_U_iso_or_equiv
_atom_site_adp_type
_atom_site_occupancy
_atom_site_site_symmetry_order
_atom_site_calc_flag
_atom_site_refinement_flags_posn
O2 O 0.3418(2) 0.48596(17) 0.54941(11) 0.0179(4) Uani 1 1 d .
O3 O 0.7462(2) 0.35485(18) 0.59126(13) 0.0230(5) Uani 1 1 d .
O5 O 1.2043(2) 0.73891(19) 0.65671(12) 0.0224(4) Uani 1 1 d D
O4 O 0.7923(2) 0.91902(18) 0.68585(13) 0.0233(5) Uani 1 1 d .
O1 O 0.0301(2) 0.27131(19) 0.57005(14) 0.0260(5) Uani 1 1 d .
H1 H -0.048559 0.307706 0.575244 0.039 Uiso 1 1 calc GR
N1 N 0.5707(3) 0.5030(2) 0.60452(13) 0.0162(5) Uani 1 1 d .
N2 N 0.8228(3) 0.5462(2) 0.62620(14) 0.0187(5) Uani 1 1 d .
N3 N 0.9043(3) 0.7340(2) 0.66426(14) 0.0201(5) Uani 1 1 d .
H3 H 0.989222 0.698684 0.663886 0.024 Uiso 1 1 calc R
C9 C 0.7163(3) 0.4642(2) 0.60690(15) 0.0174(5) Uani 1 1 d .
C8 C 0.7852(3) 0.6601(2) 0.64561(15) 0.0182(6) Uani 1 1 d .
C10 C 0.9040(3) 0.8573(3) 0.68338(17) 0.0200(6) Uani 1 1 d .
C5 C 0.4539(3) 0.4135(2) 0.58264(16) 0.0172(5) Uani 1 1 d .
H5A H 0.492469 0.354630 0.545245 0.021 Uiso 1 1 calc R
C2 C 0.1478(3) 0.3491(3) 0.59345(16) 0.0183(5) Uani 1 1 d .
H2 H 0.110912 0.410564 0.629671 0.022 Uiso 1 1 calc R
C7 C 0.6375(3) 0.7005(3) 0.64838(17) 0.0206(6) Uani 1 1 d .
H7 H 0.612837 0.779535 0.664258 0.025 Uiso 1 1 calc R
C6 C 0.5336(3) 0.6183(2) 0.62672(17) 0.0193(6) Uani 1 1 d .
H6 H 0.434842 0.641448 0.627073 0.023 Uiso 1 1 calc R
C4 C 0.3983(3) 0.3459(3) 0.65291(17) 0.0201(6) Uani 1 1 d .
H4A H 0.372526 0.404715 0.692333 0.024 Uiso 1 1 calc R
H4B H 0.475327 0.292628 0.672625 0.024 Uiso 1 1 calc R
C1 C 0.2167(3) 0.4140(3) 0.52462(16) 0.0193(6) Uani 1 1 d .
H1A H 0.249728 0.352279 0.487618 0.023 Uiso 1 1 calc R
C12 C 1.1857(3) 0.8709(3) 0.65434(17) 0.0205(6) Uani 1 1 d .
C3 C 0.2639(3) 0.2696(3) 0.63195(18) 0.0215(6) Uani 1 1 d .
H3A H 0.292946 0.203707 0.597799 0.026 Uiso 1 1 calc R
H3B H 0.222618 0.232893 0.677661 0.026 Uiso 1 1 calc R
C00L C 0.1129(4) 0.5027(3) 0.48596(18) 0.0269(7) Uani 1 1 d .
H00A H 0.087464 0.567487 0.520759 0.040 Uiso 1 1 calc GR
H00B H 0.025135 0.459830 0.470683 0.040 Uiso 1 1 calc GR
H00C H 0.160127 0.537078 0.441802 0.040 Uiso 1 1 calc GR
C11 C 1.0537(3) 0.9092(3) 0.70412(17) 0.0225(6) Uani 1 1 d .
H11A H 1.075158 0.885714 0.756351 0.027 Uiso 1 1 calc R
H11B H 1.046722 0.998263 0.702912 0.027 Uiso 1 1 calc R
C13 C 1.3245(3) 0.9336(3) 0.68444(18) 0.0232(6) Uani 1 1 d .
H13A H 1.344750 0.904957 0.735198 0.035 Uiso 1 1 calc GR
H13B H 1.309870 1.021091 0.685278 0.035 Uiso 1 1 calc GR
H13C H 1.406343 0.914198 0.651806 0.035 Uiso 1 1 calc GR
C14 C 1.1597(4) 0.9046(3) 0.57093(18) 0.0298(7) Uani 1 1 d .
H14A H 1.245034 0.882973 0.541410 0.045 Uiso 1 1 calc GR
H14B H 1.142208 0.991503 0.566831 0.045 Uiso 1 1 calc GR
H14C H 1.075411 0.860565 0.552062 0.045 Uiso 1 1 calc GR
H5 H 1.227(6) 0.711(4) 0.7019(18) 0.066(16) Uiso 1 1 d D

loop_
_atom_site_aniso_label
_atom_site_aniso_U_11
_atom_site_aniso_U_22
_atom_site_aniso_U_33
_atom_site_aniso_U_23
_atom_site_aniso_U_13
_atom_site_aniso_U_12
O2 0.0134(10) 0.0168(9) 0.0235(9) 0.0010(8) -0.0023(8) 0.0007(7)
O3 0.0151(10) 0.0142(9) 0.0397(12) -0.0054(9) 0.0001(9) 0.0006(8)
O5 0.0211(11) 0.0185(10) 0.0277(10) -0.0009(8) -0.0002(9) 0.0019(8)
O4 0.0186(11) 0.0163(10) 0.0349(11) -0.0022(8) 0.0003(9) 0.0026(8)
O1 0.0136(10) 0.0218(10) 0.0427(12) -0.0094(9) 0.0007(9) -0.0027(8)
N1 0.0126(11) 0.0138(10) 0.0222(11) -0.0015(9) 0.0009(9) -0.0004(9)
N2 0.0152(12) 0.0153(11) 0.0255(11) -0.0029(9) 0.0010(9) 0.0004(9)
N3 0.0135(11) 0.0158(11) 0.0310(13) -0.0050(10) 0.0006(10) 0.0007(9)
C9 0.0160(13) 0.0154(13) 0.0208(13) 0.0003(10) 0.0003(11) 0.0007(11)
C8 0.0165(14) 0.0175(13) 0.0204(13) -0.0010(10) 0.0016(11) -0.0011(11)
C10 0.0201(14) 0.0184(13) 0.0216(13) -0.0017(11) 0.0020(11) -0.0006(11)
C5 0.0123(13) 0.0164(12) 0.0230(13) -0.0023(10) -0.0018(11) 0.0015(11)
C2 0.0135(13) 0.0161(12) 0.0253(14) -0.0035(11) 0.0017(11) -0.0016(10)
C7 0.0186(14) 0.0156(13) 0.0277(14) -0.0034(11) 0.0012(12) 0.0012(11)
C6 0.0171(14) 0.0168(13) 0.0241(13) -0.0007(10) 0.0015(11) 0.0025(11)
C4 0.0181(14) 0.0173(12) 0.0251(14) 0.0022(11) -0.0019(11) 0.0003(11)
C1 0.0155(14) 0.0215(13) 0.0207(13) -0.0043(11) -0.0002(11) -0.0016(11)
C12 0.0189(14) 0.0171(13) 0.0254(14) 0.0010(11) -0.0013(11) 0.0001(11)
C3 0.0175(14) 0.0181(13) 0.0291(14) 0.0017(11) 0.0004(12) -0.0008(11)
C00L 0.0207(15) 0.0334(17) 0.0267(14) 0.0043(13) -0.0051(12) 0.0024(13)
C11 0.0212(15) 0.0190(13) 0.0273(15) -0.0038(11) -0.0028(12) -0.0013(12)
C13 0.0179(15) 0.0202(14) 0.0316(15) 0.0014(12) -0.0012(12) -0.0002(11)
C14 0.0309(17) 0.0336(16) 0.0249(15) 0.0050(13) -0.0018(13) -0.0020(14)

loop_
_atom_type_symbol
_atom_type_description
_atom_type_scat_dispersion_real
_atom_type_scat_dispersion_imag
_atom_type_scat_source
C C 0.0181 0.0091 'International Tables Vol C Tables 4.2.6.8 and 6.1.1.4'
H H 0.0000 0.0000 'International Tables Vol C Tables 4.2.6.8 and 6.1.1.4'
N N 0.0311 0.0180 'International Tables Vol C Tables 4.2.6.8 and 6.1.1.4'
O O 0.0492 0.0322 'International Tables Vol C Tables 4.2.6.8 and 6.1.1.4'

loop_
_geom_angle_atom_site_label_1
_geom_angle_atom_site_label_2
_geom_angle_atom_site_label_3
_geom_angle
C5 O2 C1 112.8(2)
C12 O5 H5 113(3)
C2 O1 H1 109.5
C9 N1 C5 119.1(2)
C6 N1 C9 120.6(2)
C6 N1 C5 120.2(2)
C8 N2 C9 119.5(2)
C8 N3 H3 115.9
C10 N3 H3 115.9
C10 N3 C8 128.2(3)
O3 C9 N1 119.3(3)
O3 C9 N2 121.6(3)
N2 C9 N1 119.1(2)
N2 C8 N3 113.6(3)
N2 C8 C7 122.9(3)
N3 C8 C7 123.5(2)
O4 C10 N3 123.1(3)
O4 C10 C11 122.2(3)
N3 C10 C11 114.7(2)
O2 C5 N1 104.7(2)
O2 C5 H5A 110.2
O2 C5 C4 111.4(2)
N1 C5 H5A 110.2
N1 C5 C4 110.1(2)
C4 C5 H5A 110.2
O1 C2 H2 109.6
O1 C2 C1 110.7(2)
O1 C2 C3 108.0(2)
C1 C2 H2 109.6
C3 C2 H2 109.6
C3 C2 C1 109.2(2)
C8 C7 H7 121.8
C6 C7 C8 116.5(3)
C6 C7 H7 121.8
N1 C6 H6 119.4
C7 C6 N1 121.3(3)
C7 C6 H6 119.4
C5 C4 H4A 109.8
C5 C4 H4B 109.8
C5 C4 C3 109.5(2)
H4A C4 H4B 108.2
C3 C4 H4A 109.8
C3 C4 H4B 109.8
O2 C1 C2 109.4(2)
O2 C1 H1A 109.3
O2 C1 C00L 106.2(2)
C2 C1 H1A 109.3
C00L C1 C2 113.2(3)
C00L C1 H1A 109.3
O5 C12 C11 110.1(2)
O5 C12 C13 109.7(2)
O5 C12 C14 106.5(2)
C13 C12 C11 109.0(2)
C14 C12 C11 111.0(2)
C14 C12 C13 110.6(3)
C2 C3 C4 110.7(2)
C2 C3 H3A 109.5
C2 C3 H3B 109.5
C4 C3 H3A 109.5
C4 C3 H3B 109.5
H3A C3 H3B 108.1
C1 C00L H00A 109.5
C1 C00L H00B 109.5
C1 C00L H00C 109.5
H00A C00L H00B 109.5
H00A C00L H00C 109.5
H00B C00L H00C 109.5
C10 C11 C12 117.4(2)
C10 C11 H11A 108.0
C10 C11 H11B 108.0
C12 C11 H11A 108.0
C12 C11 H11B 108.0
H11A C11 H11B 107.2
C12 C13 H13A 109.5
C12 C13 H13B 109.5
C12 C13 H13C 109.5
H13A C13 H13B 109.5
H13A C13 H13C 109.5
H13B C13 H13C 109.5
C12 C14 H14A 109.5
C12 C14 H14B 109.5
C12 C14 H14C 109.5
H14A C14 H14B 109.5
H14A C14 H14C 109.5
H14B C14 H14C 109.5

loop_
_geom_bond_atom_site_label_1
_geom_bond_atom_site_label_2
_geom_bond_distance
O2 C5 1.411(3)
O2 C1 1.444(3)
O3 C9 1.249(3)
O5 C12 1.445(3)
O5 H5 0.87(3)
O4 C10 1.216(4)
O1 H1 0.8200
O1 C2 1.422(3)
N1 C9 1.386(4)
N1 C5 1.488(3)
N1 C6 1.355(3)
N2 C9 1.357(4)
N2 C8 1.328(4)
N3 H3 0.8600
N3 C8 1.385(4)
N3 C10 1.380(4)
C8 C7 1.410(4)
C10 C11 1.514(4)
C5 H5A 0.9800
C5 C4 1.520(4)
C2 H2 0.9800
C2 C1 1.531(4)
C2 C3 1.519(4)
C7 H7 0.9300
C7 C6 1.352(4)
C6 H6 0.9300
C4 H4A 0.9700
C4 H4B 0.9700
C4 C3 1.519(4)
C1 H1A 0.9800
C1 C00L 1.507(4)
C12 C11 1.538(4)
C12 C13 1.525(4)
C12 C14 1.525(4)
C3 H3A 0.9700
C3 H3B 0.9700
C00L H00A 0.9600
C00L H00B 0.9600
C00L H00C 0.9600
C11 H11A 0.9700
C11 H11B 0.9700
C13 H13A 0.9600
C13 H13B 0.9600
C13 H13C 0.9600
C14 H14A 0.9600
C14 H14B 0.9600
C14 H14C 0.9600

loop_
_smtbx_masks_void_nr
_smtbx_masks_void_average_x
_smtbx_masks_void_average_y
_smtbx_masks_void_average_z
_smtbx_masks_void_volume
_smtbx_masks_void_count_electrons
1 0.116 0.380 0.317 15.6 7.7
2 -0.116 0.880 0.183 15.6 7.7
3 0.384 0.620 0.817 15.6 7.7
4 0.616 0.120 0.683 15.6 7.7
